data_2222467
loop_
_publ_author_name
'Sattarzadeh, Elham'
'Mohammadnezhad, Gholamhossein'
'Amini, Mostafa M.'
'Ng, Seik Weng'

_publ_section_title
;Bis(acetato-\k<i>O</i>)bis(\m~3~-quinolin-8-olato-\k^4^<i>N</i>,<i>O</i>:<i>O</i>:<i>O</i>)tetrakis(\m~2~-quinolin-8-olato-\k^3^<i>N</i>,<i>O</i>:<i>O</i>)tetrazinc(II)
 dihydrate
;
_journal_coeditor_code TK2455
_journal_issue 7
_journal_name_full 'Acta Crystallographica Section E'
_journal_page_first m712
_journal_page_last m713
_journal_paper_doi 10.1107/S1600536809020157
_journal_volume 65
_journal_year 2009
_chemical_formula_iupac '[Zn4 (C9 H6 N O)6 (C2 H3 O2)2], 2H2 O'
_chemical_formula_moiety 'C58 H46 N6 O12 Zn4'
_chemical_formula_sum 'C58 H46 N6 O12 Zn4'
_chemical_formula_weight 1280.49
_chemical_name_systematic
;
Bis(acetato-\k<i>O</i>)bis(\m~3~-quinolin-8-olato-
\k^4^<i>N</i>,<i>O</i>:<i>O</i>:<i>O</i>)tetrakis(\m~2~-quinolin-8-olato-
\k^3^<i>N</i>,<i>O</i>:<i>O</i>)tetrazinc(II) dihydrate
;
_space_group_IT_number 2
_symmetry_cell_setting triclinic
_symmetry_space_group_name_Hall '-P 1'
_symmetry_space_group_name_H-M 'P -1'
_atom_sites_solution_hydrogens geom
_atom_sites_solution_primary direct
_atom_sites_solution_secondary difmap
_audit_creation_method SHELXL-97
_cell_angle_alpha 111.070(2)
_cell_angle_beta 107.740(2)
_cell_angle_gamma 112.579(2)
_cell_formula_units_Z 1
_cell_length_a 11.3313(3)
_cell_length_b 11.8367(3)
_cell_length_c 13.5379(3)
_cell_measurement_reflns_used 2730
_cell_measurement_temperature 100(2)
_cell_measurement_theta_max 26.7
_cell_measurement_theta_min 2.3
_cell_volume 1342.16(9)
_computing_cell_refinement 'SAINT (Bruker, 2008)'
_computing_data_collection 'APEX2 (Bruker, 2008)'
_computing_data_reduction 'SAINT (Bruker, 2008)'
_computing_molecular_graphics 'X-SEED (Barbour, 2001)'
_computing_publication_material 'publCIF (Westrip, 2009)'
_computing_structure_refinement 'SHELXL97 (Sheldrick, 2008)'
_computing_structure_solution 'SHELXS97 (Sheldrick, 2008)'
_diffrn_ambient_temperature 100(2)
_diffrn_measured_fraction_theta_full 0.997
_diffrn_measured_fraction_theta_max 0.997
_diffrn_measurement_device_type 'Bruker SMART APEX'
_diffrn_measurement_method \w
_diffrn_radiation_monochromator graphite
_diffrn_radiation_source 'fine-focus sealed tube'
_diffrn_radiation_type MoK\a
_diffrn_radiation_wavelength 0.71073
_diffrn_reflns_av_R_equivalents 0.037
_diffrn_reflns_av_sigmaI/netI 0.062
_diffrn_reflns_limit_h_max 14
_diffrn_reflns_limit_h_min -14
_diffrn_reflns_limit_k_max 15
_diffrn_reflns_limit_k_min -15
_diffrn_reflns_limit_l_max 16
_diffrn_reflns_limit_l_min -17
_diffrn_reflns_number 12632
_diffrn_reflns_theta_full 27.5
_diffrn_reflns_theta_max 27.5
_diffrn_reflns_theta_min 1.9
_diffrn_standards_decay_% 0
_diffrn_standards_interval_count 0
_diffrn_standards_interval_time 0
_diffrn_standards_number 0
_exptl_absorpt_coefficient_mu 1.836
_exptl_absorpt_correction_T_max 0.746
_exptl_absorpt_correction_T_min 0.657
_exptl_absorpt_correction_type multi-scan
_exptl_absorpt_process_details '(SADABS; Sheldrick, 1996)'
_exptl_crystal_colour Yellow
_exptl_crystal_density_diffrn 1.584
_exptl_crystal_density_method 'not measured'
_exptl_crystal_description Prism
_exptl_crystal_F_000 652
_exptl_crystal_size_max 0.15
_exptl_crystal_size_mid 0.10
_exptl_crystal_size_min 0.05
_refine_diff_density_max 0.63
_refine_diff_density_min -0.44
_refine_ls_extinction_method none
_refine_ls_goodness_of_fit_ref 1.00
_refine_ls_hydrogen_treatment constr
_refine_ls_matrix_type full
_refine_ls_number_parameters 372
_refine_ls_number_reflns 6146
_refine_ls_number_restraints 12
_refine_ls_restrained_S_all 1.00
_refine_ls_R_factor_all 0.067
_refine_ls_R_factor_gt 0.039
_refine_ls_shift/su_max 0.001
_refine_ls_shift/su_mean 0.001
_refine_ls_structure_factor_coef Fsqd
_refine_ls_weighting_details 'calc w=1/[\s^2^(Fo^2^)+(0.0512P)^2^] where P=(Fo^2^+2Fc^2^)/3'
_refine_ls_weighting_scheme calc
_refine_ls_wR_factor_gt 0.090
_refine_ls_wR_factor_ref 0.102
_reflns_number_gt 4418
_reflns_number_total 6146
_reflns_threshold_expression I>2\s(I)
_cod_data_source_file tk2455.cif
_cod_data_source_block I
_cod_depositor_comments
;
The following automatic conversions were performed:
'_symmetry_cell_setting' value 'Triclinic' changed to 'triclinic'
according to '/home/saulius/struct/CIF-dictionaries/cif_core.dic'
dictionary named 'cif_core.dic' version 2.4.1 from
2010-06-29.

'_exptl_absorpt_correction_type' value 'Multi-scan' changed
to 'multi-scan' according to
'/home/saulius/struct/CIF-dictionaries/cif_core.dic' dictionary named
'cif_core.dic' version 2.4.1 from 2010-06-29.

Automatic conversion script
Id: cif_fix_enum 1527 2010-12-29 10:47:43Z saulius 

The following automatic conversions were performed:

'_symmetry_cell_setting' value 'Triclinic' changed to 'triclinic'
according to /home/saulius/struct/CIF-dictionaries/cif_core.dic
dictionary named 'cif_core.dic' version 2.4.1 from
2010-06-29.

'_exptl_absorpt_correction_type' value 'Multi-scan'
changed to 'multi-scan' according to
/home/saulius/struct/CIF-dictionaries/cif_core.dic dictionary named
'cif_core.dic' version 2.4.1 from 2010-06-29.

Automatic conversion script
Id: cif_fix_values 1715 2011-07-08 13:25:40Z adriana 
;
_cod_original_cell_volume 1342.16(6)
_cod_database_code 2222467
_cod_database_fobs_code 2222467

loop_
_symmetry_equiv_pos_as_xyz
'x, y, z'
'-x, -y, -z'

loop_
_atom_site_type_symbol
_atom_site_label
_atom_site_fract_x
_atom_site_fract_y
_atom_site_fract_z
_atom_site_U_iso_or_equiv
_atom_site_adp_type
_atom_site_calc_flag
_atom_site_refinement_flags
_atom_site_occupancy
_atom_site_disorder_assembly
_atom_site_disorder_group
Zn Zn1 0.73984(4) 0.30627(4) 0.26111(3) 0.01608(10) Uani d . 1 . .
Zn Zn2 0.97306(4) 0.63077(4) 0.52018(3) 0.01623(10) Uani d . 1 . .
O O1 0.8598(2) 0.5204(2) 0.32955(19) 0.0198(5) Uani d . 1 . .
O O2 0.8541(2) 0.4092(2) 0.46797(19) 0.0163(4) Uani d . 1 . .
O O3 0.8952(2) 0.2597(2) 0.28947(19) 0.0186(5) Uani d . 1 . .
O O4 0.5060(3) 0.3123(3) 0.1537(2) 0.0303(6) Uani d . 1 . .
O O5 0.6110(2) 0.2083(2) 0.0791(2) 0.0209(5) Uani d . 1 . .
O O1W 0.5348(9) 0.5762(6) 0.1876(6) 0.090(3) Uani d PU 0.80(2) A 1
H H1W1 0.5392 0.5080 0.1901 0.135 Uiso d PR 0.80(2) A 1
H H1W2 0.4513 0.5621 0.1737 0.135 Uiso d PR 0.80(2) A 1
O O1W' 0.463(4) 0.542(3) 0.223(2) 0.092(12) Uani d PU 0.20(2) A 2
H H1W3 0.4545 0.4638 0.1826 0.139 Uiso d PR 0.20(2) A 2
H H1W4 0.4981 0.5977 0.2003 0.139 Uiso d PR 0.20(2) A 2
N N1 1.0559(3) 0.8045(3) 0.4946(2) 0.0182(6) Uani d . 1 . .
N N2 0.5909(3) 0.1627(3) 0.2853(2) 0.0178(6) Uani d . 1 . .
N N3 1.1687(3) 0.3302(3) 0.4247(2) 0.0174(6) Uani d . 1 . .
C C1 1.1537(3) 0.9450(4) 0.5797(3) 0.0232(7) Uani d . 1 . .
H H1A 1.1990 0.9756 0.6641 0.028 Uiso calc R 1 . .
C C2 1.1928(4) 1.0508(4) 0.5495(3) 0.0276(8) Uani d . 1 . .
H H2A 1.2638 1.1509 0.6124 0.033 Uiso calc R 1 . .
C C3 1.1272(4) 1.0069(4) 0.4285(4) 0.0284(8) Uani d . 1 . .
H H3 1.1520 1.0772 0.4069 0.034 Uiso calc R 1 . .
C C4 1.0221(4) 0.8573(4) 0.3345(3) 0.0241(7) Uani d . 1 . .
C C5 0.9514(4) 0.8022(4) 0.2072(3) 0.0316(8) Uani d . 1 . .
H H5 0.9698 0.8670 0.1795 0.038 Uiso calc R 1 . .
C C6 0.8564(4) 0.6556(4) 0.1240(3) 0.0329(9) Uani d . 1 . .
H H6 0.8110 0.6192 0.0383 0.040 Uiso calc R 1 . .
C C7 0.8239(4) 0.5569(4) 0.1620(3) 0.0267(8) Uani d . 1 . .
H H7 0.7578 0.4554 0.1016 0.032 Uiso calc R 1 . .
C C8 0.8863(3) 0.6050(3) 0.2849(3) 0.0202(7) Uani d . 1 . .
C C9 0.9897(3) 0.7585(3) 0.3730(3) 0.0177(6) Uani d . 1 . .
C C10 0.4661(3) 0.0363(4) 0.1931(3) 0.0229(7) Uani d . 1 . .
H H10 0.4467 0.0028 0.1112 0.028 Uiso calc R 1 . .
C C11 0.3616(4) -0.0494(4) 0.2128(3) 0.0258(8) Uani d . 1 . .
H H11 0.2737 -0.1402 0.1449 0.031 Uiso calc R 1 . .
C C12 0.3862(3) -0.0027(4) 0.3285(3) 0.0234(7) Uani d . 1 . .
H H12 0.3139 -0.0592 0.3416 0.028 Uiso calc R 1 . .
C C13 0.5199(3) 0.1307(3) 0.4303(3) 0.0198(7) Uani d . 1 . .
C C14 0.5559(4) 0.1872(4) 0.5534(3) 0.0237(7) Uani d . 1 . .
H H14 0.4878 0.1370 0.5730 0.028 Uiso calc R 1 . .
C C15 0.6902(4) 0.3157(4) 0.6457(3) 0.0233(7) Uani d . 1 . .
H H15 0.7142 0.3536 0.7290 0.028 Uiso calc R 1 . .
C C16 0.7934(3) 0.3927(3) 0.6193(3) 0.0196(7) Uani d . 1 . .
H H16 0.8864 0.4800 0.6852 0.024 Uiso calc R 1 . .
C C17 0.7617(3) 0.3435(3) 0.5006(3) 0.0164(6) Uani d . 1 . .
C C18 0.6216(3) 0.2095(3) 0.4029(3) 0.0168(6) Uani d . 1 . .
C C19 1.3027(3) 0.3629(3) 0.4935(3) 0.0228(7) Uani d . 1 . .
H H19 1.3424 0.4049 0.5797 0.027 Uiso calc R 1 . .
C C20 1.3880(4) 0.3375(3) 0.4430(3) 0.0234(7) Uani d . 1 . .
H H20 1.4818 0.3580 0.4943 0.028 Uiso calc R 1 . .
C C21 1.3372(4) 0.2840(4) 0.3216(3) 0.0265(8) Uani d . 1 . .
H H21 1.3965 0.2700 0.2881 0.032 Uiso calc R 1 . .
C C22 1.1942(4) 0.2489(4) 0.2443(3) 0.0250(7) Uani d . 1 . .
C C23 1.1331(4) 0.1976(5) 0.1187(3) 0.0376(10) Uani d . 1 . .
H H23 1.1877 0.1843 0.0795 0.045 Uiso calc R 1 . .
C C24 0.9941(4) 0.1666(5) 0.0524(3) 0.0389(10) Uani d . 1 . .
H H24 0.9531 0.1312 -0.0330 0.047 Uiso calc R 1 . .
C C25 0.9106(4) 0.1857(4) 0.1075(3) 0.0282(8) Uani d . 1 . .
H H25 0.8143 0.1625 0.0588 0.034 Uiso calc R 1 . .
C C26 0.9662(3) 0.2371(3) 0.2302(3) 0.0197(7) Uani d . 1 . .
C C27 1.1122(3) 0.2711(3) 0.3013(3) 0.0181(6) Uani d . 1 . .
C C28 0.5110(4) 0.2375(4) 0.0656(3) 0.0255(8) Uani d . 1 . .
C C29 0.3962(4) 0.1727(5) -0.0659(4) 0.0422(10) Uani d . 1 . .
H H29A 0.3284 0.2048 -0.0657 0.063 Uiso calc R 1 . .
H H29B 0.3393 0.0662 -0.1102 0.063 Uiso calc R 1 . .
H H29C 0.4466 0.2050 -0.1070 0.063 Uiso calc R 1 . .

loop_
_atom_site_aniso_label
_atom_site_aniso_U_11
_atom_site_aniso_U_22
_atom_site_aniso_U_33
_atom_site_aniso_U_12
_atom_site_aniso_U_13
_atom_site_aniso_U_23
Zn1 0.01469(19) 0.01421(19) 0.0145(2) 0.00664(16) 0.00615(15) 0.00615(16)
Zn2 0.01675(19) 0.01366(19) 0.0148(2) 0.00730(16) 0.00658(16) 0.00720(16)
O1 0.0218(11) 0.0119(11) 0.0143(11) 0.0041(9) 0.0047(9) 0.0067(9)
O2 0.0158(11) 0.0131(11) 0.0192(12) 0.0064(9) 0.0102(9) 0.0090(9)
O3 0.0176(11) 0.0180(11) 0.0161(12) 0.0093(10) 0.0085(9) 0.0065(10)
O4 0.0328(14) 0.0316(14) 0.0345(15) 0.0214(12) 0.0194(12) 0.0191(12)
O5 0.0185(11) 0.0206(12) 0.0161(12) 0.0101(10) 0.0059(9) 0.0071(10)
O1W 0.094(5) 0.061(3) 0.112(5) 0.056(3) 0.039(3) 0.041(3)
O1W' 0.099(15) 0.090(13) 0.093(14) 0.065(11) 0.030(7) 0.056(9)
N1 0.0178(13) 0.0154(13) 0.0205(14) 0.0095(12) 0.0101(12) 0.0084(12)
N2 0.0173(13) 0.0158(13) 0.0177(14) 0.0084(11) 0.0081(11) 0.0085(12)
N3 0.0183(13) 0.0129(13) 0.0205(14) 0.0084(11) 0.0087(12) 0.0099(12)
C1 0.0205(17) 0.0201(17) 0.0247(18) 0.0102(15) 0.0117(15) 0.0096(15)
C2 0.0243(18) 0.0160(17) 0.039(2) 0.0092(15) 0.0188(17) 0.0115(16)
C3 0.0301(19) 0.0231(18) 0.046(2) 0.0149(16) 0.0276(18) 0.0240(18)
C4 0.0244(17) 0.0251(18) 0.034(2) 0.0146(15) 0.0196(16) 0.0211(17)
C5 0.039(2) 0.037(2) 0.034(2) 0.0209(19) 0.0246(18) 0.0283(19)
C6 0.039(2) 0.037(2) 0.023(2) 0.0191(19) 0.0151(17) 0.0194(18)
C7 0.0272(18) 0.0253(18) 0.0187(18) 0.0090(16) 0.0091(15) 0.0124(15)
C8 0.0214(16) 0.0189(16) 0.0221(18) 0.0107(14) 0.0125(14) 0.0123(15)
C9 0.0174(15) 0.0175(16) 0.0203(17) 0.0107(13) 0.0107(14) 0.0100(14)
C10 0.0193(16) 0.0185(17) 0.0210(18) 0.0088(14) 0.0048(14) 0.0084(14)
C11 0.0168(16) 0.0160(17) 0.029(2) 0.0034(14) 0.0040(15) 0.0113(15)
C12 0.0173(16) 0.0220(17) 0.035(2) 0.0096(14) 0.0136(15) 0.0198(16)
C13 0.0175(16) 0.0202(17) 0.0267(19) 0.0114(14) 0.0122(14) 0.0155(15)
C14 0.0224(17) 0.0262(18) 0.033(2) 0.0139(15) 0.0180(16) 0.0213(17)
C15 0.0298(18) 0.0265(18) 0.0239(18) 0.0179(16) 0.0168(16) 0.0178(16)
C16 0.0210(16) 0.0167(16) 0.0209(17) 0.0102(14) 0.0105(14) 0.0103(14)
C17 0.0195(16) 0.0153(15) 0.0210(17) 0.0122(14) 0.0114(14) 0.0119(14)
C18 0.0175(15) 0.0154(15) 0.0187(17) 0.0110(13) 0.0092(13) 0.0084(13)
C19 0.0178(16) 0.0144(16) 0.0244(18) 0.0056(14) 0.0040(14) 0.0098(14)
C20 0.0187(16) 0.0166(16) 0.034(2) 0.0112(14) 0.0107(15) 0.0143(15)
C21 0.0226(17) 0.0216(17) 0.036(2) 0.0138(15) 0.0168(16) 0.0129(16)
C22 0.0260(18) 0.0200(17) 0.029(2) 0.0143(15) 0.0157(16) 0.0109(15)
C23 0.035(2) 0.053(3) 0.029(2) 0.029(2) 0.0220(19) 0.017(2)
C24 0.033(2) 0.058(3) 0.019(2) 0.026(2) 0.0135(17) 0.0129(19)
C25 0.0234(18) 0.036(2) 0.0217(19) 0.0177(17) 0.0110(15) 0.0113(17)
C26 0.0194(16) 0.0146(16) 0.0211(18) 0.0089(14) 0.0096(14) 0.0076(14)
C27 0.0197(16) 0.0125(15) 0.0198(17) 0.0086(13) 0.0092(14) 0.0079(13)
C28 0.0226(17) 0.0231(18) 0.0262(19) 0.0104(15) 0.0105(15) 0.0137(16)
C29 0.031(2) 0.050(3) 0.035(2) 0.023(2) 0.0066(18) 0.022(2)

loop_
_atom_type_symbol
_atom_type_description
_atom_type_scat_dispersion_real
_atom_type_scat_dispersion_imag
_atom_type_scat_source
C C 0.0033 0.0016 'International Tables Vol C Tables 4.2.6.8 and 6.1.1.4'
H H 0.0000 0.0000 'International Tables Vol C Tables 4.2.6.8 and 6.1.1.4'
N N 0.0061 0.0033 'International Tables Vol C Tables 4.2.6.8 and 6.1.1.4'
O O 0.0106 0.0060 'International Tables Vol C Tables 4.2.6.8 and 6.1.1.4'
Zn Zn 0.2839 1.4301 'International Tables Vol C Tables 4.2.6.8 and 6.1.1.4'

loop_
_geom_angle_atom_site_label_1
_geom_angle_atom_site_label_2
_geom_angle_atom_site_label_3
_geom_angle_site_symmetry_1
_geom_angle_site_symmetry_3
_geom_angle
_geom_angle_publ_flag
O5 Zn1 O1 . . 106.13(9) ?
O5 Zn1 O3 . . 107.95(9) ?
O1 Zn1 O3 . . 102.85(9) ?
O5 Zn1 N2 . . 97.79(9) ?
O1 Zn1 N2 . . 138.81(10) ?
O3 Zn1 N2 . . 100.90(9) ?
O5 Zn1 O2 . . 171.45(8) ?
O1 Zn1 O2 . . 76.48(8) ?
O3 Zn1 O2 . . 79.00(8) ?
N2 Zn1 O2 . . 75.65(9) ?
O1 Zn2 O3 . 2_766 174.06(8) ?
O1 Zn2 N3 . 2_766 106.56(9) ?
O3 Zn2 N3 2_766 2_766 79.38(9) ?
O1 Zn2 N1 . . 79.00(9) ?
O3 Zn2 N1 2_766 . 100.41(9) ?
N3 Zn2 N1 2_766 . 97.67(10) ?
O1 Zn2 O2 . . 78.13(8) ?
O3 Zn2 O2 2_766 . 101.96(8) ?
N3 Zn2 O2 2_766 . 92.21(9) ?
N1 Zn2 O2 . . 156.85(9) ?
O1 Zn2 O2 . 2_766 94.12(8) ?
O3 Zn2 O2 2_766 2_766 80.07(8) ?
N3 Zn2 O2 2_766 2_766 156.41(9) ?
N1 Zn2 O2 . 2_766 97.33(8) ?
O2 Zn2 O2 . 2_766 80.84(8) ?
C8 O1 Zn1 . . 137.0(2) ?
C8 O1 Zn2 . . 114.79(19) ?
Zn1 O1 Zn2 . . 108.21(9) ?
C17 O2 Zn2 . . 130.34(18) ?
C17 O2 Zn2 . 2_766 116.92(17) ?
Zn2 O2 Zn2 . 2_766 99.16(8) ?
C17 O2 Zn1 . . 111.59(18) ?
Zn2 O2 Zn1 . . 97.19(8) ?
Zn2 O2 Zn1 2_766 . 94.70(8) ?
C26 O3 Zn1 . . 132.98(19) ?
C26 O3 Zn2 . 2_766 113.58(18) ?
Zn1 O3 Zn2 . 2_766 105.54(9) ?
C28 O5 Zn1 . . 105.6(2) ?
H1W1 O1W H1W2 . . 110.6 ?
H1W3 O1W' H1W4 . . 108.9 ?
C1 N1 C9 . . 119.7(3) ?
C1 N1 Zn2 . . 128.3(2) ?
C9 N1 Zn2 . . 111.9(2) ?
C10 N2 C18 . . 119.5(3) ?
C10 N2 Zn1 . . 123.8(2) ?
C18 N2 Zn1 . . 116.6(2) ?
C19 N3 C27 . . 119.0(3) ?
C19 N3 Zn2 . 2_766 128.9(2) ?
C27 N3 Zn2 . 2_766 111.93(19) ?
N1 C1 C2 . . 122.3(3) ?
N1 C1 H1A . . 118.8 ?
C2 C1 H1A . . 118.8 ?
C3 C2 C1 . . 118.8(3) ?
C3 C2 H2A . . 120.6 ?
C1 C2 H2A . . 120.6 ?
C2 C3 C4 . . 120.6(3) ?
C2 C3 H3 . . 119.7 ?
C4 C3 H3 . . 119.7 ?
C5 C4 C9 . . 118.9(3) ?
C5 C4 C3 . . 124.3(3) ?
C9 C4 C3 . . 116.8(3) ?
C6 C5 C4 . . 119.7(3) ?
C6 C5 H5 . . 120.2 ?
C4 C5 H5 . . 120.2 ?
C5 C6 C7 . . 121.6(3) ?
C5 C6 H6 . . 119.2 ?
C7 C6 H6 . . 119.2 ?
C8 C7 C6 . . 121.1(3) ?
C8 C7 H7 . . 119.4 ?
C6 C7 H7 . . 119.4 ?
O1 C8 C7 . . 125.4(3) ?
O1 C8 C9 . . 116.9(3) ?
C7 C8 C9 . . 117.7(3) ?
N1 C9 C4 . . 121.8(3) ?
N1 C9 C8 . . 117.3(3) ?
C4 C9 C8 . . 121.0(3) ?
N2 C10 C11 . . 121.9(3) ?
N2 C10 H10 . . 119.1 ?
C11 C10 H10 . . 119.1 ?
C12 C11 C10 . . 120.0(3) ?
C12 C11 H11 . . 120.0 ?
C10 C11 H11 . . 120.0 ?
C11 C12 C13 . . 120.0(3) ?
C11 C12 H12 . . 120.0 ?
C13 C12 H12 . . 120.0 ?
C14 C13 C12 . . 124.1(3) ?
C14 C13 C18 . . 119.3(3) ?
C12 C13 C18 . . 116.6(3) ?
C15 C14 C13 . . 119.5(3) ?
C15 C14 H14 . . 120.2 ?
C13 C14 H14 . . 120.2 ?
C14 C15 C16 . . 121.4(3) ?
C14 C15 H15 . . 119.3 ?
C16 C15 H15 . . 119.3 ?
C17 C16 C15 . . 121.1(3) ?
C17 C16 H16 . . 119.5 ?
C15 C16 H16 . . 119.5 ?
O2 C17 C16 . . 124.7(3) ?
O2 C17 C18 . . 117.0(3) ?
C16 C17 C18 . . 118.3(3) ?
N2 C18 C13 . . 122.0(3) ?
N2 C18 C17 . . 117.6(3) ?
C13 C18 C17 . . 120.3(3) ?
N3 C19 C20 . . 122.0(3) ?
N3 C19 H19 . . 119.0 ?
C20 C19 H19 . . 119.0 ?
C21 C20 C19 . . 120.3(3) ?
C21 C20 H20 . . 119.9 ?
C19 C20 H20 . . 119.9 ?
C20 C21 C22 . . 119.6(3) ?
C20 C21 H21 . . 120.2 ?
C22 C21 H21 . . 120.2 ?
C23 C22 C27 . . 119.2(3) ?
C23 C22 C21 . . 124.3(3) ?
C27 C22 C21 . . 116.6(3) ?
C24 C23 C22 . . 119.6(3) ?
C24 C23 H23 . . 120.2 ?
C22 C23 H23 . . 120.2 ?
C23 C24 C25 . . 121.7(3) ?
C23 C24 H24 . . 119.1 ?
C25 C24 H24 . . 119.1 ?
C26 C25 C24 . . 120.8(3) ?
C26 C25 H25 . . 119.6 ?
C24 C25 H25 . . 119.6 ?
O3 C26 C25 . . 124.5(3) ?
O3 C26 C27 . . 117.3(3) ?
C25 C26 C27 . . 118.2(3) ?
N3 C27 C22 . . 122.4(3) ?
N3 C27 C26 . . 117.1(3) ?
C22 C27 C26 . . 120.5(3) ?
O4 C28 O5 . . 122.9(3) ?
O4 C28 C29 . . 121.1(3) ?
O5 C28 C29 . . 116.0(3) ?
C28 C29 H29A . . 109.5 ?
C28 C29 H29B . . 109.5 ?
H29A C29 H29B . . 109.5 ?
C28 C29 H29C . . 109.5 ?
H29A C29 H29C . . 109.5 ?
H29B C29 H29C . . 109.5 ?

loop_
_geom_bond_atom_site_label_1
_geom_bond_atom_site_label_2
_geom_bond_site_symmetry_2
_geom_bond_distance
_geom_bond_publ_flag
Zn1 O5 . 2.000(2) ?
Zn1 O1 . 2.007(2) ?
Zn1 O3 . 2.009(2) ?
Zn1 N2 . 2.093(3) ?
Zn1 O2 . 2.265(2) ?
Zn2 O1 . 2.070(2) ?
Zn2 O3 2_766 2.078(2) ?
Zn2 N3 2_766 2.098(3) ?
Zn2 N1 . 2.111(3) ?
Zn2 O2 . 2.137(2) ?
Zn2 O2 2_766 2.158(2) ?
O1 C8 . 1.331(4) ?
O2 C17 . 1.341(3) ?
O2 Zn2 2_766 2.158(2) ?
O3 C26 . 1.329(4) ?
O3 Zn2 2_766 2.078(2) ?
O4 C28 . 1.236(4) ?
O5 C28 . 1.288(4) ?
O1W H1W1 . 0.8399 ?
O1W H1W2 . 0.8400 ?
O1W H1W3 . 1.2538 ?
O1W H1W4 . 0.6012 ?
O1W' H1W1 . 1.2197 ?
O1W' H1W2 . 0.7744 ?
O1W' H1W3 . 0.8400 ?
O1W' H1W4 . 0.8400 ?
N1 C1 . 1.322(4) ?
N1 C9 . 1.364(4) ?
N2 C10 . 1.324(4) ?
N2 C18 . 1.357(4) ?
N3 C19 . 1.323(4) ?
N3 C27 . 1.362(4) ?
N3 Zn2 2_766 2.098(3) ?
C1 C2 . 1.408(5) ?
C1 H1A . 0.9500 ?
C2 C3 . 1.363(5) ?
C2 H2A . 0.9500 ?
C3 C4 . 1.418(5) ?
C3 H3 . 0.9500 ?
C4 C5 . 1.409(5) ?
C4 C9 . 1.414(4) ?
C5 C6 . 1.364(5) ?
C5 H5 . 0.9500 ?
C6 C7 . 1.407(5) ?
C6 H6 . 0.9500 ?
C7 C8 . 1.374(4) ?
C7 H7 . 0.9500 ?
C8 C9 . 1.433(4) ?
C10 C11 . 1.402(5) ?
C10 H10 . 0.9500 ?
C11 C12 . 1.353(5) ?
C11 H11 . 0.9500 ?
C12 C13 . 1.419(4) ?
C12 H12 . 0.9500 ?
C13 C14 . 1.403(5) ?
C13 C18 . 1.421(4) ?
C14 C15 . 1.374(5) ?
C14 H14 . 0.9500 ?
C15 C16 . 1.412(4) ?
C15 H15 . 0.9500 ?
C16 C17 . 1.367(4) ?
C16 H16 . 0.9500 ?
C17 C18 . 1.437(4) ?
C19 C20 . 1.404(5) ?
C19 H19 . 0.9500 ?
C20 C21 . 1.352(5) ?
C20 H20 . 0.9500 ?
C21 C22 . 1.425(5) ?
C21 H21 . 0.9500 ?
C22 C23 . 1.399(5) ?
C22 C27 . 1.416(4) ?
C23 C24 . 1.371(5) ?
C23 H23 . 0.9500 ?
C24 C25 . 1.406(5) ?
C24 H24 . 0.9500 ?
C25 C26 . 1.367(5) ?
C25 H25 . 0.9500 ?
C26 C27 . 1.438(4) ?
C28 C29 . 1.514(5) ?
C29 H29A . 0.9800 ?
C29 H29B . 0.9800 ?
C29 H29C . 0.9800 ?

loop_
_geom_hbond_atom_site_label_D
_geom_hbond_atom_site_label_H
_geom_hbond_atom_site_label_A
_geom_hbond_site_symmetry_A
_geom_hbond_distance_DH
_geom_hbond_distance_HA
_geom_hbond_distance_DA
_geom_hbond_angle_DHA
_geom_hbond_publ_flag
O1w H1w1 O4 . 0.84 2.04 2.858(6) 166 yes
O1w' H1w3 O4 . 0.84 2.04 2.83(2) 157 yes

loop_
_geom_torsion_atom_site_label_1
_geom_torsion_atom_site_label_2
_geom_torsion_atom_site_label_3
_geom_torsion_atom_site_label_4
_geom_torsion_site_symmetry_1
_geom_torsion_site_symmetry_2
_geom_torsion_site_symmetry_3
_geom_torsion_site_symmetry_4
_geom_torsion
_geom_torsion_publ_flag
O5 Zn1 O1 C8 . . . . -10.2(3) ?
O3 Zn1 O1 C8 . . . . 103.1(3) ?
N2 Zn1 O1 C8 . . . . -133.2(3) ?
O2 Zn1 O1 C8 . . . . 178.2(3) ?
O5 Zn1 O1 Zn2 . . . . 171.85(9) ?
O3 Zn1 O1 Zn2 . . . . -74.88(11) ?
N2 Zn1 O1 Zn2 . . . . 48.84(17) ?
O2 Zn1 O1 Zn2 . . . . 0.27(9) ?
N3 Zn2 O1 C8 2_766 . . . 92.5(2) ?
N1 Zn2 O1 C8 . . . . -2.3(2) ?
O2 Zn2 O1 C8 . . . . -178.7(2) ?
O2 Zn2 O1 C8 2_766 . . . -99.0(2) ?
N3 Zn2 O1 Zn1 2_766 . . . -89.06(11) ?
N1 Zn2 O1 Zn1 . . . . 176.12(12) ?
O2 Zn2 O1 Zn1 . . . . -0.29(9) ?
O2 Zn2 O1 Zn1 2_766 . . . 79.45(10) ?
O1 Zn2 O2 C17 . . . . -126.2(2) ?
O3 Zn2 O2 C17 2_766 . . . 59.9(2) ?
N3 Zn2 O2 C17 2_766 . . . -19.7(2) ?
N1 Zn2 O2 C17 . . . . -135.2(3) ?
O2 Zn2 O2 C17 2_766 . . . 137.6(3) ?
O1 Zn2 O2 Zn2 . . . 2_766 96.21(9) ?
O3 Zn2 O2 Zn2 2_766 . . 2_766 -77.72(9) ?
N3 Zn2 O2 Zn2 2_766 . . 2_766 -157.33(10) ?
N1 Zn2 O2 Zn2 . . . 2_766 87.2(2) ?
O2 Zn2 O2 Zn2 2_766 . . 2_766 0.0 ?
O1 Zn2 O2 Zn1 . . . . 0.24(8) ?
O3 Zn2 O2 Zn1 2_766 . . . -173.69(7) ?
N3 Zn2 O2 Zn1 2_766 . . . 106.71(9) ?
N1 Zn2 O2 Zn1 . . . . -8.7(2) ?
O2 Zn2 O2 Zn1 2_766 . . . -95.97(9) ?
O1 Zn1 O2 C17 . . . . 138.47(19) ?
O3 Zn1 O2 C17 . . . . -115.28(19) ?
N2 Zn1 O2 C17 . . . . -10.89(18) ?
O1 Zn1 O2 Zn2 . . . . -0.25(8) ?
O3 Zn1 O2 Zn2 . . . . 105.99(9) ?
N2 Zn1 O2 Zn2 . . . . -149.61(10) ?
O1 Zn1 O2 Zn2 . . . 2_766 -100.12(9) ?
O3 Zn1 O2 Zn2 . . . 2_766 6.13(8) ?
N2 Zn1 O2 Zn2 . . . 2_766 110.52(9) ?
O5 Zn1 O3 C26 . . . . 32.8(3) ?
O1 Zn1 O3 C26 . . . . -79.1(3) ?
N2 Zn1 O3 C26 . . . . 134.8(3) ?
O2 Zn1 O3 C26 . . . . -152.3(3) ?
O5 Zn1 O3 Zn2 . . . 2_766 178.57(9) ?
O1 Zn1 O3 Zn2 . . . 2_766 66.64(11) ?
N2 Zn1 O3 Zn2 . . . 2_766 -79.45(11) ?
O2 Zn1 O3 Zn2 . . . 2_766 -6.58(8) ?
O1 Zn1 O5 C28 . . . . -72.3(2) ?
O3 Zn1 O5 C28 . . . . 178.01(19) ?
N2 Zn1 O5 C28 . . . . 73.8(2) ?
O1 Zn2 N1 C1 . . . . 179.9(3) ?
O3 Zn2 N1 C1 2_766 . . . -6.2(3) ?
N3 Zn2 N1 C1 2_766 . . . 74.4(3) ?
O2 Zn2 N1 C1 . . . . -171.2(2) ?
O2 Zn2 N1 C1 2_766 . . . -87.4(3) ?
O1 Zn2 N1 C9 . . . . 3.41(19) ?
O3 Zn2 N1 C9 2_766 . . . 177.39(19) ?
N3 Zn2 N1 C9 2_766 . . . -102.1(2) ?
O2 Zn2 N1 C9 . . . . 12.4(3) ?
O2 Zn2 N1 C9 2_766 . . . 96.2(2) ?
O5 Zn1 N2 C10 . . . . 10.5(3) ?
O1 Zn1 N2 C10 . . . . 136.1(2) ?
O3 Zn1 N2 C10 . . . . -99.5(2) ?
O2 Zn1 N2 C10 . . . . -175.1(3) ?
O5 Zn1 N2 C18 . . . . -164.5(2) ?
O1 Zn1 N2 C18 . . . . -38.9(3) ?
O3 Zn1 N2 C18 . . . . 85.4(2) ?
O2 Zn1 N2 C18 . . . . 9.9(2) ?
C9 N1 C1 C2 . . . . 0.0(5) ?
Zn2 N1 C1 C2 . . . . -176.2(2) ?
N1 C1 C2 C3 . . . . 0.3(5) ?
C1 C2 C3 C4 . . . . -0.5(5) ?
C2 C3 C4 C5 . . . . -178.6(3) ?
C2 C3 C4 C9 . . . . 0.3(5) ?
C9 C4 C5 C6 . . . . -1.5(5) ?
C3 C4 C5 C6 . . . . 177.4(3) ?
C4 C5 C6 C7 . . . . 1.5(6) ?
C5 C6 C7 C8 . . . . 0.4(6) ?
Zn1 O1 C8 C7 . . . . 2.4(5) ?
Zn2 O1 C8 C7 . . . . -179.7(3) ?
Zn1 O1 C8 C9 . . . . -177.0(2) ?
Zn2 O1 C8 C9 . . . . 0.9(3) ?
C6 C7 C8 O1 . . . . 178.4(3) ?
C6 C7 C8 C9 . . . . -2.2(5) ?
C1 N1 C9 C4 . . . . -0.2(4) ?
Zn2 N1 C9 C4 . . . . 176.6(2) ?
C1 N1 C9 C8 . . . . 179.1(3) ?
Zn2 N1 C9 C8 . . . . -4.1(3) ?
C5 C4 C9 N1 . . . . 179.0(3) ?
C3 C4 C9 N1 . . . . 0.0(4) ?
C5 C4 C9 C8 . . . . -0.3(5) ?
C3 C4 C9 C8 . . . . -179.3(3) ?
O1 C8 C9 N1 . . . . 2.3(4) ?
C7 C8 C9 N1 . . . . -177.2(3) ?
O1 C8 C9 C4 . . . . -178.4(3) ?
C7 C8 C9 C4 . . . . 2.1(5) ?
C18 N2 C10 C11 . . . . 1.9(5) ?
Zn1 N2 C10 C11 . . . . -173.0(2) ?
N2 C10 C11 C12 . . . . 0.9(5) ?
C10 C11 C12 C13 . . . . -2.1(5) ?
C11 C12 C13 C14 . . . . -179.3(3) ?
C11 C12 C13 C18 . . . . 0.7(4) ?
C12 C13 C14 C15 . . . . 178.4(3) ?
C18 C13 C14 C15 . . . . -1.7(5) ?
C13 C14 C15 C16 . . . . 0.0(5) ?
C14 C15 C16 C17 . . . . 1.5(5) ?
Zn2 O2 C17 C16 . . . . -50.7(4) ?
Zn2 O2 C17 C16 2_766 . . . 81.0(3) ?
Zn1 O2 C17 C16 . . . . -171.5(2) ?
Zn2 O2 C17 C18 . . . . 131.3(2) ?
Zn2 O2 C17 C18 2_766 . . . -96.9(3) ?
Zn1 O2 C17 C18 . . . . 10.5(3) ?
C15 C16 C17 O2 . . . . -179.2(3) ?
C15 C16 C17 C18 . . . . -1.2(4) ?
C10 N2 C18 C13 . . . . -3.4(4) ?
Zn1 N2 C18 C13 . . . . 171.9(2) ?
C10 N2 C18 C17 . . . . 176.8(3) ?
Zn1 N2 C18 C17 . . . . -7.9(3) ?
C14 C13 C18 N2 . . . . -177.9(3) ?
C12 C13 C18 N2 . . . . 2.1(4) ?
C14 C13 C18 C17 . . . . 1.9(4) ?
C12 C13 C18 C17 . . . . -178.2(3) ?
O2 C17 C18 N2 . . . . -2.5(4) ?
C16 C17 C18 N2 . . . . 179.4(3) ?
O2 C17 C18 C13 . . . . 177.7(3) ?
C16 C17 C18 C13 . . . . -0.4(4) ?
C27 N3 C19 C20 . . . . -0.5(5) ?
Zn2 N3 C19 C20 2_766 . . . -175.8(2) ?
N3 C19 C20 C21 . . . . 3.0(5) ?
C19 C20 C21 C22 . . . . -2.1(5) ?
C20 C21 C22 C23 . . . . 177.8(3) ?
C20 C21 C22 C27 . . . . -0.9(5) ?
C27 C22 C23 C24 . . . . -1.5(6) ?
C21 C22 C23 C24 . . . . 179.8(4) ?
C22 C23 C24 C25 . . . . 0.3(7) ?
C23 C24 C25 C26 . . . . 0.4(6) ?
Zn1 O3 C26 C25 . . . . -27.0(5) ?
Zn2 O3 C26 C25 2_766 . . . -170.7(3) ?
Zn1 O3 C26 C27 . . . . 152.3(2) ?
Zn2 O3 C26 C27 2_766 . . . 8.6(3) ?
C24 C25 C26 O3 . . . . 179.3(3) ?
C24 C25 C26 C27 . . . . 0.0(5) ?
C19 N3 C27 C22 . . . . -2.7(4) ?
Zn2 N3 C27 C22 2_766 . . . 173.4(2) ?
C19 N3 C27 C26 . . . . 179.9(3) ?
Zn2 N3 C27 C26 2_766 . . . -4.0(3) ?
C23 C22 C27 N3 . . . . -175.4(3) ?
C21 C22 C27 N3 . . . . 3.4(5) ?
C23 C22 C27 C26 . . . . 1.9(5) ?
C21 C22 C27 C26 . . . . -179.3(3) ?
O3 C26 C27 N3 . . . . -3.1(4) ?
C25 C26 C27 N3 . . . . 176.3(3) ?
O3 C26 C27 C22 . . . . 179.5(3) ?
C25 C26 C27 C22 . . . . -1.2(5) ?
Zn1 O5 C28 O4 . . . . 0.2(4) ?
Zn1 O5 C28 C29 . . . . -179.0(2) ?
